data_4325419
loop_
_publ_author_name
'Jos\'e S\'anchez Costa'
'Nuno A. G. Bandeira'
'Boris Le Guennic'
'Vincent Robert'
'Patrick Gamez'
'Guillaume Chastanet'
'Luis Ortiz-Frade'
'Laura Gasque'

_publ_contact_author_address
;
Facultad de Qu\'imica, Universidad nacional Aut\'onoma de M\'exico,
 M\'exico 04510, D.F. M\'exico
;
_publ_contact_author_email gasquel@servidor.unam.mx
_publ_contact_author_name 'Gasque, Laura'
_publ_section_title
;
 Coexistence of Intramolecular Ligand-Mediated and Through Hydrogen-Bond
 Magnetic Interactions in a Chain of Dicopper(II) Units
;
_journal_name_full 'Inorganic Chemistry'
_journal_page_first 5696
_journal_page_last 5705
_journal_paper_doi 10.1021/ic200480d
_journal_volume 50
_journal_year 2011
_chemical_compound_source 'synthesis as described'
_chemical_formula_moiety 'C24 H32 Cu2 n12 O14'
_chemical_formula_sum 'C24 H32 Cu2 O14 n12'
_chemical_formula_weight 839.7
_chemical_name_systematic
;
 ?
;
_space_group_IT_number 2
_symmetry_cell_setting triclinic
_symmetry_Int_Tables_number 2
_symmetry_space_group_name_Hall '-P 1'
_symmetry_space_group_name_H-M 'P -1'
_atom_sites_solution_hydrogens geom
_atom_sites_solution_primary direct
_atom_sites_solution_secondary difmap
_audit_creation_date 2008-05-22T17:35:58-00:00
_audit_creation_method 'WinGX routine CIF_UPDATE'
_cell_angle_alpha 96.140(13)
_cell_angle_beta 100.230(18)
_cell_angle_gamma 107.550(16)
_cell_formula_units_Z 1
_cell_length_a 7.2780(19)
_cell_length_b 9.6850(15)
_cell_length_c 12.372(2)
_cell_measurement_reflns_used 49
_cell_measurement_temperature 298(2)
_cell_measurement_theta_max 24.785
_cell_measurement_theta_min 10.625
_cell_measurement_wavelength 0.71073
_cell_volume 806.2(3)
_computing_molecular_graphics 'Ortep-3 for Windows (Farrugia, 1997)'
_computing_publication_material 'WinGX publication routines (Farrugia, 1999)'
_computing_structure_refinement 'SHELXL-97 (Sheldrick, 1997)'
_computing_structure_solution 'SIR2004 (Giacovazzo et al, 2004)'
_diffrn_ambient_temperature 298(2)
_diffrn_measured_fraction_theta_full 0.972
_diffrn_measured_fraction_theta_max 0.972
_diffrn_measurement_device 'Siemens P4'
_diffrn_measurement_method '2\q/\w scans'
_diffrn_radiation_monochromator graphite
_diffrn_radiation_probe x-ray
_diffrn_radiation_type MoK\a
_diffrn_radiation_wavelength 0.71073
_diffrn_reflns_av_R_equivalents 0.0649
_diffrn_reflns_av_unetI/netI 0.1259
_diffrn_reflns_limit_h_max 9
_diffrn_reflns_limit_h_min -1
_diffrn_reflns_limit_k_max 12
_diffrn_reflns_limit_k_min -12
_diffrn_reflns_limit_l_max 16
_diffrn_reflns_limit_l_min -16
_diffrn_reflns_number 5081
_diffrn_reflns_theta_full 29
_diffrn_reflns_theta_max 29
_diffrn_reflns_theta_min 2.24
_diffrn_standards_decay_% 9.7
_diffrn_standards_interval_count 97
_diffrn_standards_number 3
_exptl_absorpt_coefficient_mu 1.407
_exptl_absorpt_correction_type none
_exptl_crystal_colour blue
_exptl_crystal_density_diffrn 1.73
_exptl_crystal_description prism
_exptl_crystal_F_000 430
_exptl_crystal_size_max 0.15
_exptl_crystal_size_mid 0.1
_exptl_crystal_size_min 0.1
_refine_diff_density_max 0.728
_refine_diff_density_min -0.914
_refine_diff_density_rms 0.125
_refine_ls_extinction_method none
_refine_ls_goodness_of_fit_ref 0.989
_refine_ls_hydrogen_treatment constr
_refine_ls_matrix_type full
_refine_ls_number_parameters 254
_refine_ls_number_reflns 4152
_refine_ls_number_restraints 2
_refine_ls_restrained_S_all 0.988
_refine_ls_R_factor_all 0.1514
_refine_ls_R_factor_gt 0.0743
_refine_ls_shift/su_max 0
_refine_ls_shift/su_mean 0
_refine_ls_structure_factor_coef Fsqd
_refine_ls_weighting_details 'calc w=1/[\s^2^(Fo^2^)+(0.0926P)^2^+0.0000P] where P=(Fo^2^+2Fc^2^)/3'
_refine_ls_weighting_scheme calc
_refine_ls_wR_factor_gt 0.154
_refine_ls_wR_factor_ref 0.1913
_reflns_number_gt 2275
_reflns_number_total 4152
_reflns_threshold_expression >2sigma(I)
_cod_data_source_file ic200480d_si_002.cif
_cod_data_source_block cu2dimp
_cod_original_formula_sum 'C24 H32 Cu2 n12 O14'
_cod_database_code 4325419

loop_
_symmetry_equiv_pos_as_xyz
'x, y, z'
'-x, -y, -z'

loop_
_atom_site_label
_atom_site_type_symbol
_atom_site_fract_x
_atom_site_fract_y
_atom_site_fract_z
_atom_site_U_iso_or_equiv
_atom_site_adp_type
_atom_site_occupancy
_atom_site_symmetry_multiplicity
_atom_site_calc_flag
_atom_site_refinement_flags
_atom_site_disorder_assembly
_atom_site_disorder_group
C1 C 0.3094(9) 0.8291(6) 0.1014(5) 0.0370(13) Uani 1 1 d . . .
N4 n 0.2261(8) 0.7907(5) -0.0085(4) 0.0380(11) Uani 1 1 d . . .
H4 H 0.2059 0.7072 -0.0489 0.046 Uiso 1 1 calc R . .
C3 C 0.1785(9) 0.9082(6) -0.0454(4) 0.0328(12) Uani 1 1 d . . .
C4 C 0.2406(8) 1.0149(6) 0.0452(4) 0.0282(11) Uani 1 1 d . . .
C5 C 0.2366(9) 1.1670(6) 0.0668(4) 0.0337(12) Uani 1 1 d . . .
H5A H 0.1495 1.1854 0.0051 0.04 Uiso 1 1 calc R . .
H5B H 0.3681 1.2371 0.0762 0.04 Uiso 1 1 calc R . .
C6 C 0.2137(10) 1.3363(6) 0.2265(4) 0.0387(14) Uani 1 1 d . . .
H6A H 0.1097 1.3752 0.1985 0.046 Uiso 1 1 calc R . .
H6B H 0.3354 1.3957 0.2098 0.046 Uiso 1 1 calc R . .
C7 C 0.2387(9) 1.3423(6) 0.3500(5) 0.0342(12) Uani 1 1 d . . .
C8 C 0.2040(10) 1.4492(6) 0.4182(5) 0.0433(15) Uani 1 1 d . . .
H8 H 0.1581 1.52 0.3886 0.052 Uiso 1 1 calc R . .
C9 C 0.2392(10) 1.4492(7) 0.5327(5) 0.0474(16) Uani 1 1 d . . .
H9 H 0.2195 1.5216 0.5805 0.057 Uiso 1 1 calc R . .
C10 C 0.3022(10) 1.3434(7) 0.5740(5) 0.0456(15) Uani 1 1 d . . .
H10 H 0.3242 1.3419 0.6502 0.055 Uiso 1 1 calc R . .
C11 C 0.3339(9) 1.2366(6) 0.5014(4) 0.0387(13) Uani 1 1 d . . .
H11 H 0.3769 1.1639 0.5297 0.046 Uiso 1 1 calc R . .
C12 C 0.0537(9) 0.9027(6) -0.1563(4) 0.0351(13) Uani 1 1 d . . .
H12A H 0.104 0.8584 -0.2135 0.042 Uiso 1 1 calc R . .
H12B H 0.0676 1.0025 -0.1676 0.042 Uiso 1 1 calc R . .
C13 C 0.3820(12) 0.7303(7) 0.1699(6) 0.0577(19) Uani 1 1 d . . .
H13A H 0.4335 0.7796 0.2458 0.086 Uiso 1 1 calc R . .
H13B H 0.4844 0.7058 0.1411 0.086 Uiso 1 1 calc R . .
H13C H 0.2746 0.6421 0.1668 0.086 Uiso 1 1 calc R . .
N1 n 0.3230(8) 0.9650(5) 0.1368(4) 0.0374(11) Uani 1 1 d . . .
N2 n 0.1621(8) 1.1810(5) 0.1717(3) 0.0328(11) Uani 1 1 d . . .
N3 n 0.3028(7) 1.2374(5) 0.3905(4) 0.0330(10) Uani 1 1 d . . .
N6 n 0.7038(8) 1.1325(6) 0.3782(4) 0.0416(12) Uani 1 1 d . . .
Cu1 Cu 0.32332(12) 1.08511(7) 0.27745(5) 0.0327(2) Uani 1 1 d . . .
O2 O 0.7013(7) 1.2274(5) 0.3183(4) 0.0515(12) Uani 1 1 d . . .
O1 O 0.5356(6) 1.0374(5) 0.3791(3) 0.0402(10) Uani 1 1 d . . .
O3 O 0.8546(8) 1.1251(8) 0.4348(5) 0.0801(19) Uani 1 1 d . . .
O4 O 0.1152(8) 0.8989(5) 0.3329(4) 0.0608(14) Uani 1 1 d D . .
N5 n 0.8092(10) 0.5636(6) 0.1380(5) 0.0553(15) Uani 1 1 d . . .
O6C O 0.8366(9) 0.6936(5) 0.1692(4) 0.0689(16) Uani 1 1 d . A .
O6AA O 0.849(4) 0.5279(14) 0.0546(17) 0.192(9) Uani 0.7 1 d P A 1
O6AB O 0.642(6) 0.493(2) 0.063(3) 0.163(17) Uani 0.3 1 d P A 2
O6BB O 0.853(6) 0.487(3) 0.1854(16) 0.177(12) Uani 0.69(4) 1 d P A 1
O6BA O 0.686(6) 0.465(3) 0.1678(13) 0.12(2) Uani 0.31(4) 1 d P A 2
H1W H 0.1165 0.8954 0.405 0.181 Uiso 1 1 d RD . .
H2W H 0.0227 0.8219 0.2853 0.181 Uiso 1 1 d RD . .

loop_
_atom_site_aniso_label
_atom_site_aniso_U_11
_atom_site_aniso_U_22
_atom_site_aniso_U_33
_atom_site_aniso_U_23
_atom_site_aniso_U_13
_atom_site_aniso_U_12
C1 0.041(4) 0.036(3) 0.038(3) 0.001(2) 0.007(3) 0.020(3)
N4 0.047(3) 0.037(2) 0.033(2) -0.0058(19) 0.006(2) 0.024(2)
C3 0.038(3) 0.035(3) 0.032(3) 0.007(2) 0.014(2) 0.018(3)
C4 0.031(3) 0.031(3) 0.027(2) 0.005(2) 0.013(2) 0.013(2)
C5 0.043(3) 0.033(3) 0.030(3) 0.005(2) 0.017(2) 0.015(3)
C6 0.056(4) 0.027(3) 0.036(3) -0.001(2) 0.016(3) 0.017(3)
C7 0.037(3) 0.025(3) 0.035(3) -0.003(2) 0.008(2) 0.006(2)
C8 0.056(4) 0.030(3) 0.044(3) -0.002(2) 0.015(3) 0.013(3)
C9 0.051(4) 0.045(3) 0.041(3) -0.010(3) 0.016(3) 0.012(3)
C10 0.047(4) 0.051(4) 0.035(3) -0.009(3) 0.010(3) 0.015(3)
C11 0.043(4) 0.039(3) 0.029(3) 0.000(2) 0.005(3) 0.010(3)
C12 0.042(4) 0.038(3) 0.025(2) 0.003(2) 0.015(2) 0.011(3)
C13 0.082(6) 0.046(4) 0.054(4) 0.007(3) 0.006(4) 0.040(4)
N1 0.051(3) 0.035(2) 0.030(2) 0.0021(19) 0.013(2) 0.018(2)
N2 0.050(3) 0.024(2) 0.023(2) -0.0018(16) 0.012(2) 0.009(2)
N3 0.035(3) 0.032(2) 0.029(2) -0.0047(18) 0.009(2) 0.009(2)
N6 0.037(3) 0.054(3) 0.028(2) 0.000(2) 0.010(2) 0.008(3)
Cu1 0.0434(5) 0.0293(3) 0.0272(3) 0.0008(2) 0.0084(3) 0.0157(3)
O2 0.061(3) 0.041(2) 0.055(3) 0.009(2) 0.025(2) 0.013(2)
O1 0.037(2) 0.044(2) 0.042(2) 0.0081(18) 0.0103(19) 0.016(2)
O3 0.038(3) 0.134(6) 0.066(3) 0.034(4) 0.007(3) 0.022(3)
O4 0.070(4) 0.054(3) 0.044(3) 0.004(2) 0.019(2) -0.003(3)
N5 0.079(5) 0.044(3) 0.048(3) 0.000(3) 0.017(3) 0.027(3)
O6C 0.106(5) 0.040(3) 0.056(3) -0.005(2) 0.010(3) 0.027(3)
O6AA 0.27(2) 0.059(7) 0.24(2) -0.023(9) 0.163(19) 0.003(11)
O6AB 0.20(4) 0.046(13) 0.14(3) -0.031(15) -0.07(3) -0.029(18)
O6BB 0.29(3) 0.140(17) 0.166(15) 0.078(12) 0.038(17) 0.16(2)
O6BA 0.18(4) 0.054(15) 0.077(19) 0.022(11) 0.05(2) -0.043(18)

loop_
_atom_type_symbol
_atom_type_description
_atom_type_scat_dispersion_real
_atom_type_scat_dispersion_imag
_atom_type_scat_source
C C 0.0033 0.0016 'International Tables Vol C Tables 4.2.6.8 and 6.1.1.4'
H H 0 0 'International Tables Vol C Tables 4.2.6.8 and 6.1.1.4'
N n 0.0061 0.0033 'International Tables Vol C Tables 4.2.6.8 and 6.1.1.4'
Cu Cu 0.3201 1.2651 'International Tables Vol C Tables 4.2.6.8 and 6.1.1.4'
O O 0.0106 0.006 'International Tables Vol C Tables 4.2.6.8 and 6.1.1.4'

loop_
_geom_angle_atom_site_label_1
_geom_angle_atom_site_label_2
_geom_angle_atom_site_label_3
_geom_angle
_geom_angle_site_symmetry_1
_geom_angle_site_symmetry_3
N1 C1 n4 110.4(5) . .
N1 C1 C13 125.8(5) . .
N4 C1 C13 123.7(5) . .
C1 n4 C3 108.4(4) . .
C1 n4 H4 125.8 . .
C3 n4 H4 125.8 . .
C4 C3 n4 104.9(5) . .
C4 C3 C12 129.0(5) . .
N4 C3 C12 125.3(5) . .
C3 C4 n1 110.1(4) . .
C3 C4 C5 134.4(5) . .
N1 C4 C5 115.5(4) . .
C4 C5 n2 106.4(4) . .
C4 C5 H5A 110.5 . .
N2 C5 H5A 110.5 . .
C4 C5 H5B 110.5 . .
N2 C5 H5B 110.5 . .
H5A C5 H5B 108.6 . .
N2 C6 C7 109.0(4) . .
N2 C6 H6A 109.9 . .
C7 C6 H6A 109.9 . .
N2 C6 H6B 109.9 . .
C7 C6 H6B 109.9 . .
H6A C6 H6B 108.3 . .
N3 C7 C8 122.0(5) . .
N3 C7 C6 115.2(5) . .
C8 C7 C6 122.8(5) . .
C7 C8 C9 118.6(6) . .
C7 C8 H8 120.7 . .
C9 C8 H8 120.7 . .
C10 C9 C8 119.8(6) . .
C10 C9 H9 120.1 . .
C8 C9 H9 120.1 . .
C9 C10 C11 119.5(6) . .
C9 C10 H10 120.3 . .
C11 C10 H10 120.3 . .
N3 C11 C10 121.0(6) . .
N3 C11 H11 119.5 . .
C10 C11 H11 119.5 . .
C3 C12 n2 115.2(4) . 2_575
C3 C12 H12A 108.5 . .
N2 C12 H12A 108.5 2_575 .
C3 C12 H12B 108.5 . .
N2 C12 H12B 108.5 2_575 .
H12A C12 H12B 107.5 . .
C1 C13 H13A 109.5 . .
C1 C13 H13B 109.5 . .
H13A C13 H13B 109.5 . .
C1 C13 H13C 109.5 . .
H13A C13 H13C 109.5 . .
H13B C13 H13C 109.5 . .
C1 n1 C4 106.2(4) . .
C1 n1 Cu1 137.8(4) . .
C4 n1 Cu1 110.5(3) . .
C6 n2 C12 112.2(5) . 2_575
C6 n2 C5 112.9(4) . .
C12 n2 C5 113.1(4) 2_575 .
C6 n2 Cu1 106.3(3) . .
C12 n2 Cu1 108.6(3) 2_575 .
C5 n2 Cu1 103.0(3) . .
C7 n3 C11 119.2(5) . .
C7 n3 Cu1 115.6(4) . .
C11 n3 Cu1 125.1(4) . .
O3 n6 O2 123.6(6) . .
O3 n6 O1 119.3(6) . .
O2 n6 O1 117.1(5) . .
N3 Cu1 n1 164.96(19) . .
N3 Cu1 O1 94.90(18) . .
N1 Cu1 O1 98.11(19) . .
N3 Cu1 n2 81.58(18) . .
N1 Cu1 n2 83.96(18) . .
O1 Cu1 n2 165.65(18) . .
N3 Cu1 O4 94.21(19) . .
N1 Cu1 O4 94.45(19) . .
O1 Cu1 O4 84.76(19) . .
N2 Cu1 O4 109.3(2) . .
N6 O1 Cu1 107.9(3) . .
Cu1 O4 H1W 122.1 . .
Cu1 O4 H2W 123.5 . .
H1W O4 H2W 114.4 . .
O6BB n5 O6AA 98.7(15) . .
O6BB n5 O6C 128.1(15) . .
O6AA n5 O6C 119.2(9) . .
O6BB n5 O6BA 58.6(16) . .
O6AA n5 O6BA 114.4(16) . .
O6C n5 O6BA 122(2) . .
O6BB n5 O6AB 110(3) . .
O6AA n5 O6AB 72(2) . .
O6C n5 O6AB 114.9(15) . .
O6BA n5 O6AB 64(2) . .
N5 O6AA O6BB 38.8(8) . .
N5 O6AB O6BA 54.7(16) . .
N5 O6BB O6AA 42.5(9) . .
N5 O6BA O6AB 61.7(17) . .

loop_
_geom_bond_atom_site_label_1
_geom_bond_atom_site_label_2
_geom_bond_distance
_geom_bond_site_symmetry_2
C1 n1 1.311(7) .
C1 n4 1.348(7) .
C1 C13 1.494(8) .
N4 C3 1.385(7) .
N4 H4 0.86 .
C3 C4 1.349(7) .
C3 C12 1.491(8) .
C4 n1 1.389(7) .
C4 C5 1.479(7) .
C5 n2 1.502(7) .
C5 H5A 0.97 .
C5 H5B 0.97 .
C6 n2 1.488(6) .
C6 C7 1.500(8) .
C6 H6A 0.97 .
C6 H6B 0.97 .
C7 n3 1.346(7) .
C7 C8 1.376(8) .
C8 C9 1.394(8) .
C8 H8 0.93 .
C9 C10 1.354(9) .
C9 H9 0.93 .
C10 C11 1.395(8) .
C10 H10 0.93 .
C11 n3 1.351(7) .
C11 H11 0.93 .
C12 n2 1.500(8) 2_575
C12 H12A 0.97 .
C12 H12B 0.97 .
C13 H13A 0.96 .
C13 H13B 0.96 .
C13 H13C 0.96 .
N1 Cu1 1.986(4) .
N2 C12 1.500(8) 2_575
N2 Cu1 2.079(5) .
N3 Cu1 1.980(4) .
N6 O3 1.218(7) .
N6 O2 1.244(7) .
N6 O1 1.293(7) .
Cu1 O1 2.011(4) .
Cu1 O4 2.237(5) .
O4 H1W 0.8946 .
O4 H2W 0.9053 .
N5 O6BB 1.082(13) .
N5 O6AA 1.165(15) .
N5 O6C 1.222(7) .
N5 O6BA 1.233(18) .
N5 O6AB 1.33(3) .
O6AA O6BB 1.71(2) .
O6AB O6BA 1.35(4) .

loop_
_geom_hbond_atom_site_label_D
_geom_hbond_atom_site_label_H
_geom_hbond_atom_site_label_A
_geom_hbond_distance_DH
_geom_hbond_distance_HA
_geom_hbond_distance_DA
_geom_hbond_angle_DHA
_geom_hbond_site_symmetry_A
N4 H4 O6BA 0.86 2.5 3.28(4) 152.2 2_665
N4 H4 n5 0.86 2.7 3.542(7) 168 2_665
N4 H4 O6AA 0.86 2.18 2.939(13) 146.8 2_665
N4 H4 O6AB 0.86 2.51 3.22(4) 139.8 2_665
N4 H4 O6BB 0.86 2.27 3.11(2) 168 2_665
O4 H1W n6 0.89 2.85 3.661(7) 152.2 2_676
O4 H1W O3 0.89 1.99 2.883(7) 172.7 2_676
O4 H2W n5 0.91 2.77 3.658(8) 167.3 1_455
O4 H2W O6C 0.91 1.83 2.724(7) 168.1 1_455

loop_
_geom_torsion_atom_site_label_1
_geom_torsion_atom_site_label_2
_geom_torsion_atom_site_label_3
_geom_torsion_atom_site_label_4
_geom_torsion
_geom_torsion_site_symmetry_1
_geom_torsion_site_symmetry_4
N1 C1 n4 C3 -1.6(7) . .
C13 C1 n4 C3 -179.4(6) . .
C1 n4 C3 C4 1.4(6) . .
C1 n4 C3 C12 -168.9(5) . .
N4 C3 C4 n1 -0.6(6) . .
C12 C3 C4 n1 169.1(6) . .
N4 C3 C4 C5 -179.6(6) . .
C12 C3 C4 C5 -9.8(10) . .
C3 C4 C5 n2 132.8(6) . .
N1 C4 C5 n2 -46.0(6) . .
N2 C6 C7 n3 29.9(7) . .
N2 C6 C7 C8 -151.7(6) . .
N3 C7 C8 C9 0.9(10) . .
C6 C7 C8 C9 -177.4(6) . .
C7 C8 C9 C10 -1.4(10) . .
C8 C9 C10 C11 0.9(10) . .
C9 C10 C11 n3 0.1(10) . .
C4 C3 C12 n2 -97.0(7) . 2_575
N4 C3 C12 n2 70.9(7) . 2_575
N4 C1 n1 C4 1.2(7) . .
C13 C1 n1 C4 178.9(6) . .
N4 C1 n1 Cu1 150.7(5) . .
C13 C1 n1 Cu1 -31.6(11) . .
C3 C4 n1 C1 -0.3(6) . .
C5 C4 n1 C1 178.8(5) . .
C3 C4 n1 Cu1 -159.0(4) . .
C5 C4 n1 Cu1 20.2(6) . .
C7 C6 n2 C12 81.5(6) . 2_575
C7 C6 n2 C5 -149.3(5) . .
C7 C6 n2 Cu1 -37.0(6) . .
C4 C5 n2 C6 160.0(5) . .
C4 C5 n2 C12 -71.3(6) . 2_575
C4 C5 n2 Cu1 45.7(5) . .
C8 C7 n3 C11 0.1(9) . .
C6 C7 n3 C11 178.5(5) . .
C8 C7 n3 Cu1 175.4(5) . .
C6 C7 n3 Cu1 -6.3(7) . .
C10 C11 n3 C7 -0.6(9) . .
C10 C11 n3 Cu1 -175.4(5) . .
C7 n3 Cu1 N1 3.6(11) . .
C11 n3 Cu1 N1 178.5(7) . .
C7 n3 Cu1 O1 153.5(4) . .
C11 n3 Cu1 O1 -31.6(5) . .
C7 n3 Cu1 N2 -12.5(4) . .
C11 n3 Cu1 N2 162.4(5) . .
C7 n3 Cu1 O4 -121.4(4) . .
C11 n3 Cu1 O4 53.5(5) . .
C1 n1 Cu1 N3 -158.2(7) . .
C4 n1 Cu1 N3 -9.5(10) . .
C1 n1 Cu1 O1 52.1(7) . .
C4 n1 Cu1 O1 -159.2(4) . .
C1 n1 Cu1 N2 -142.2(7) . .
C4 n1 Cu1 N2 6.5(4) . .
C1 n1 Cu1 O4 -33.2(7) . .
C4 n1 Cu1 O4 115.5(4) . .
C6 n2 Cu1 N3 27.4(4) . .
C12 n2 Cu1 N3 -93.5(3) 2_575 .
C5 n2 Cu1 N3 146.3(3) . .
C6 n2 Cu1 N1 -148.4(4) . .
C12 n2 Cu1 N1 90.7(3) 2_575 .
C5 n2 Cu1 N1 -29.5(3) . .
C6 n2 Cu1 O1 -49.3(9) . .
C12 n2 Cu1 O1 -170.2(6) 2_575 .
C5 n2 Cu1 O1 69.6(8) . .
C6 n2 Cu1 O4 119.0(4) . .
C12 n2 Cu1 O4 -1.9(3) 2_575 .
C5 n2 Cu1 O4 -122.1(3) . .
O3 n6 O1 Cu1 179.7(5) . .
O2 n6 O1 Cu1 -0.4(6) . .
N3 Cu1 O1 n6 -83.3(4) . .
N1 Cu1 O1 n6 89.2(4) . .
N2 Cu1 O1 n6 -8.2(9) . .
O4 Cu1 O1 n6 -177.1(3) . .
O6C n5 O6AA O6BB 143(2) . .
O6BA n5 O6AA O6BB -59.4(18) . .
O6AB n5 O6AA O6BB -108(3) . .
O6BB n5 O6AB O6BA 38(3) . .
O6AA n5 O6AB O6BA 131(3) . .
O6C n5 O6AB O6BA -115(3) . .
O6C n5 O6BB O6AA -138(2) . .
O6BA n5 O6BB O6AA 113.4(19) . .
O6AB n5 O6BB O6AA 74(2) . .
O6BB n5 O6BA O6AB -138(3) . .
O6AA n5 O6BA O6AB -52(3) . .
O6C n5 O6BA O6AB 104(2) . .
